data_2239734
loop_
_publ_author_name
'Ishikawa, Yoshinobu'
'Watanabe, Kohzoh'

_publ_section_title
;
 (<i>E</i>)-3,4,5-Trimethoxy-<i>N</i>'-[(6-methoxy-4-oxo-4<i>H</i>-chromen-3-yl)methylidene]benzohydrazide
 monohydrate
;
_journal_issue 8
_journal_name_full 'Acta Crystallographica Section E'
_journal_page_first o832
_journal_paper_doi 10.1107/S1600536814014937
_journal_volume 70
_journal_year 2014
_chemical_formula_iupac 'C21 H20 N2 O7, H2 O'
_chemical_formula_moiety 'C21 H20 N2 O7, H2 O'
_chemical_formula_sum 'C21 H22 N2 O8'
_chemical_formula_weight 430.41
_chemical_name_systematic
'(<i>E</i>)-3,4,5-Trimethoxy-<i>N</i>'-[(6-methoxy-4-oxo-4<i>H</i>-chromen-3-yl)methylidene]benzohydrazide monohydrate'
_space_group_IT_number 2
_symmetry_cell_setting triclinic
_symmetry_space_group_name_Hall '-P 1'
_symmetry_space_group_name_H-M 'P -1'
_atom_sites_solution_hydrogens geom
_atom_sites_solution_primary direct
_atom_sites_solution_secondary difmap
_cell_angle_alpha 103.17(5)
_cell_angle_beta 96.51(3)
_cell_angle_gamma 95.52(4)
_cell_formula_units_Z 2
_cell_length_a 7.782(3)
_cell_length_b 9.015(5)
_cell_length_c 14.991(6)
_cell_measurement_reflns_used 25
_cell_measurement_temperature 100
_cell_measurement_theta_max 17.44
_cell_measurement_theta_min 15.94
_cell_volume 1009.3(8)
_computing_cell_refinement '<i>WinAFC Diffractometer Control Software</i> (Rigaku, 1999)'
_computing_data_collection '<i>WinAFC Diffractometer Control Software</i> (Rigaku, 1999)'
_computing_data_reduction '<i>WinAFC Diffractometer Control Software</i> (Rigaku, 1999)'
_computing_molecular_graphics 'CrystalStructure (Rigaku, 2010)'
_computing_publication_material 'CrystalStructure (Rigaku, 2010)'
_computing_structure_refinement 'SHELXL97 (Sheldrick, 2008)'
_computing_structure_solution 'SIR2008 (Burla <i>et al.</i>, 2007)'
_diffrn_ambient_temperature 100
_diffrn_measured_fraction_theta_full 0.997
_diffrn_measured_fraction_theta_max 0.997
_diffrn_measurement_device_type 'Rigaku AFC-7R'
_diffrn_measurement_method \w-2\q
_diffrn_radiation_type 'Mo K\a'
_diffrn_radiation_wavelength 0.71069
_diffrn_reflns_av_R_equivalents 0.1114
_diffrn_reflns_limit_h_max 10
_diffrn_reflns_limit_h_min -10
_diffrn_reflns_limit_k_max 6
_diffrn_reflns_limit_k_min -11
_diffrn_reflns_limit_l_max 19
_diffrn_reflns_limit_l_min -18
_diffrn_reflns_number 5621
_diffrn_reflns_theta_full 27.50
_diffrn_reflns_theta_max 27.50
_diffrn_standards_decay_% 2.290
_diffrn_standards_interval_count 150
_diffrn_standards_number 3
_exptl_absorpt_coefficient_mu 0.110
_exptl_absorpt_correction_type none
_exptl_crystal_colour colorless
_exptl_crystal_density_diffrn 1.416
_exptl_crystal_density_method 'not measured'
_exptl_crystal_description block
_exptl_crystal_F_000 452.00
_exptl_crystal_size_max 0.300
_exptl_crystal_size_mid 0.200
_exptl_crystal_size_min 0.180
_refine_diff_density_max 0.650
_refine_diff_density_min -0.570
_refine_ls_extinction_method none
_refine_ls_goodness_of_fit_ref 1.023
_refine_ls_hydrogen_treatment constr
_refine_ls_number_parameters 292
_refine_ls_number_reflns 4621
_refine_ls_number_restraints 0
_refine_ls_R_factor_gt 0.0764
_refine_ls_shift/su_max 0.000
_refine_ls_structure_factor_coef Fsqd
_refine_ls_weighting_details 'w = 1/[\s^2^(Fo^2^)+(0.1645P)^2^+0.3451P] where P=(Fo^2^+2Fc^2^)/3'
_refine_ls_weighting_scheme calc
_refine_ls_wR_factor_ref 0.2303
_reflns_number_gt 3518
_reflns_number_total 4621
_reflns_threshold_expression F^2^>2\s(F^2^)
_cod_data_source_file jj2189sup1.cif
_cod_data_source_block I
_cod_original_cell_volume 1009.4(8)
_cod_database_code 2239734
_cod_database_fobs_code 2239734

loop_
_symmetry_equiv_pos_site_id
_symmetry_equiv_pos_as_xyz
1 +X,+Y,+Z
2 -X,-Y,-Z

loop_
_atom_site_type_symbol
_atom_site_label
_atom_site_fract_x
_atom_site_fract_y
_atom_site_fract_z
_atom_site_U_iso_or_equiv
_atom_site_adp_type
_atom_site_calc_flag
_atom_site_refinement_flags
_atom_site_occupancy
_atom_site_symmetry_multiplicity
O O1 0.7962(3) 0.25163(18) 1.03469(11) 0.0170(4) Uani d . 1.0 2
O O2 0.5804(3) -0.17435(19) 0.88102(12) 0.0192(4) Uani d . 1.0 2
O O3 0.9883(3) -0.23616(19) 1.16901(11) 0.0182(4) Uani d . 1.0 2
O O4 0.4338(3) 0.4081(2) 0.68493(12) 0.0217(4) Uani d . 1.0 2
O O5 -0.2787(2) 0.0891(2) 0.52041(11) 0.0183(4) Uani d . 1.0 2
O O6 -0.2145(2) 0.16565(18) 0.36535(11) 0.0168(4) Uani d . 1.0 2
O O7 0.0852(3) 0.3332(2) 0.35685(11) 0.0206(4) Uani d . 1.0 2
O O8 0.6699(3) 0.5255(3) 0.86847(14) 0.0302(5) Uani d . 1.0 2
N N1 0.4696(3) 0.1985(3) 0.78507(12) 0.0140(4) Uani d . 1.0 2
N N2 0.3390(3) 0.1774(2) 0.71139(13) 0.0135(4) Uani d . 1.0 2
C C1 0.6843(3) 0.2331(3) 0.95678(15) 0.0154(5) Uani d . 1.0 2
C C2 0.6093(3) 0.0946(3) 0.90324(14) 0.0127(5) Uani d . 1.0 2
C C3 0.6469(3) -0.0464(3) 0.92841(14) 0.0129(5) Uani d . 1.0 2
C C4 0.8169(3) -0.1504(3) 1.04813(15) 0.0140(5) Uani d . 1.0 2
C C5 0.9310(3) -0.1250(3) 1.12933(15) 0.0143(5) Uani d . 1.0 2
C C6 0.9961(3) 0.0268(3) 1.17845(15) 0.0161(5) Uani d . 1.0 2
C C7 0.9504(3) 0.1495(3) 1.14648(15) 0.0168(5) Uani d . 1.0 2
C C8 0.7690(3) -0.0245(3) 1.01460(14) 0.0121(5) Uani d . 1.0 2
C C9 0.8361(3) 0.1234(3) 1.06352(15) 0.0135(5) Uani d . 1.0 2
C C10 0.9139(4) -0.3915(3) 1.12624(18) 0.0228(6) Uani d . 1.0 2
C C11 0.4829(3) 0.0839(3) 0.82108(14) 0.0130(5) Uani d . 1.0 2
C C12 0.3287(3) 0.2913(3) 0.66582(15) 0.0133(5) Uani d . 1.0 2
C C13 0.1788(3) 0.2631(3) 0.58907(15) 0.0130(5) Uani d . 1.0 2
C C14 0.0185(3) 0.1864(3) 0.59606(15) 0.0140(5) Uani d . 1.0 2
C C15 -0.1154(3) 0.1596(3) 0.52197(15) 0.0136(5) Uani d . 1.0 2
C C16 -0.0862(3) 0.2063(3) 0.44125(15) 0.0142(5) Uani d . 1.0 2
C C17 0.0733(3) 0.2886(3) 0.43727(15) 0.0157(5) Uani d . 1.0 2
C C18 0.2067(3) 0.3176(3) 0.51160(15) 0.0155(5) Uani d . 1.0 2
C C19 -0.3186(3) 0.0514(3) 0.60432(16) 0.0193(5) Uani d . 1.0 2
C C20 -0.3090(4) 0.2905(4) 0.35235(19) 0.0297(7) Uani d . 1.0 2
C C21 0.2353(4) 0.4363(4) 0.35433(17) 0.0250(6) Uani d . 1.0 2
H H1 0.6559 0.3225 0.9380 0.0184 Uiso calc R 1.0 2
H H2 0.7713 -0.2522 1.0152 0.0168 Uiso calc R 1.0 2
H H3 1.0731 0.0437 1.2347 0.0193 Uiso calc R 1.0 2
H H4 0.9952 0.2512 1.1799 0.0202 Uiso calc R 1.0 2
H H5A 0.9310 -0.4163 1.0610 0.0273 Uiso calc R 1.0 2
H H6B 0.7888 -0.4030 1.1307 0.0273 Uiso calc R 1.0 2
H H7C 0.9709 -0.4614 1.1578 0.0273 Uiso calc R 1.0 2
H H8 0.4097 -0.0099 0.7941 0.0156 Uiso calc R 1.0 2
H H9 0.2647 0.0928 0.6944 0.0162 Uiso calc R 1.0 2
H H10 0.0007 0.1530 0.6504 0.0168 Uiso calc R 1.0 2
H H11 0.3152 0.3739 0.5094 0.0186 Uiso calc R 1.0 2
H H12A -0.2449 -0.0245 0.6190 0.0231 Uiso calc R 1.0 2
H H13B -0.4415 0.0086 0.5963 0.0231 Uiso calc R 1.0 2
H H14C -0.2966 0.1443 0.6550 0.0231 Uiso calc R 1.0 2
H H15A -0.3884 0.2583 0.2939 0.0357 Uiso calc R 1.0 2
H H16B -0.2266 0.3788 0.3506 0.0357 Uiso calc R 1.0 2
H H17C -0.3763 0.3193 0.4037 0.0357 Uiso calc R 1.0 2
H H18A 0.3401 0.3852 0.3603 0.0300 Uiso calc R 1.0 2
H H19B 0.2448 0.5277 0.4055 0.0300 Uiso calc R 1.0 2
H H20C 0.2238 0.4668 0.2954 0.0300 Uiso calc R 1.0 2
H H21 0.6256 0.6158 0.8696 0.0244 Uiso calc R 1.0 2
H H22 0.6069 0.4653 0.8237 0.0513 Uiso calc R 1.0 2

loop_
_atom_site_aniso_label
_atom_site_aniso_U_11
_atom_site_aniso_U_22
_atom_site_aniso_U_33
_atom_site_aniso_U_12
_atom_site_aniso_U_13
_atom_site_aniso_U_23
O1 0.0212(9) 0.0130(8) 0.0137(8) -0.0027(6) -0.0035(7) 0.0019(6)
O2 0.0221(9) 0.0137(8) 0.0171(8) -0.0023(7) -0.0051(7) -0.0001(6)
O3 0.0233(9) 0.0160(9) 0.0139(8) 0.0005(7) -0.0003(7) 0.0031(6)
O4 0.0215(9) 0.0183(9) 0.0213(9) -0.0093(7) -0.0059(7) 0.0060(7)
O5 0.0122(8) 0.0263(9) 0.0138(8) -0.0063(7) -0.0002(6) 0.0041(7)
O6 0.0193(9) 0.0155(8) 0.0109(8) -0.0032(7) -0.0034(6) -0.0015(6)
O7 0.0243(9) 0.0239(9) 0.0103(8) -0.0108(7) -0.0019(7) 0.0049(7)
O8 0.0449(12) 0.0144(9) 0.0239(10) -0.0013(9) -0.0122(9) 0.0000(8)
N1 0.0133(9) 0.0170(9) 0.0098(9) -0.0019(7) 0.0009(7) 0.0012(7)
N2 0.0135(9) 0.0127(9) 0.0113(9) -0.0045(7) -0.0014(7) 0.0013(7)
C1 0.0170(11) 0.0151(11) 0.0130(10) -0.0007(9) -0.0010(8) 0.0040(8)
C2 0.0126(10) 0.0150(11) 0.0095(10) -0.0020(8) 0.0013(8) 0.0023(8)
C3 0.0127(10) 0.0141(11) 0.0103(10) -0.0010(8) 0.0014(8) 0.0007(8)
C4 0.0152(11) 0.0140(11) 0.0114(10) -0.0006(8) 0.0034(8) 0.0003(8)
C5 0.0146(11) 0.0177(11) 0.0120(10) 0.0026(8) 0.0060(8) 0.0040(8)
C6 0.0165(11) 0.0207(12) 0.0086(10) -0.0011(9) -0.0022(8) 0.0016(8)
C7 0.0204(12) 0.0153(11) 0.0105(10) -0.0034(9) -0.0007(9) -0.0020(8)
C8 0.0116(10) 0.0149(11) 0.0086(10) -0.0008(8) 0.0019(8) 0.0014(8)
C9 0.0164(11) 0.0123(10) 0.0117(10) 0.0001(8) 0.0032(8) 0.0031(8)
C10 0.0306(14) 0.0144(12) 0.0222(12) 0.0013(10) -0.0013(10) 0.0051(9)
C11 0.0129(10) 0.0150(11) 0.0094(10) -0.0009(8) 0.0024(8) -0.0001(8)
C12 0.0128(10) 0.0138(10) 0.0112(10) -0.0014(8) 0.0006(8) 0.0008(8)
C13 0.0159(11) 0.0095(10) 0.0107(10) -0.0008(8) -0.0007(8) -0.0013(8)
C14 0.0162(11) 0.0135(10) 0.0112(10) 0.0008(8) 0.0031(8) 0.0007(8)
C15 0.0131(10) 0.0113(10) 0.0136(10) -0.0019(8) 0.0023(8) -0.0018(8)
C16 0.0149(11) 0.0121(10) 0.0115(10) -0.0005(8) -0.0023(8) -0.0024(8)
C17 0.0213(12) 0.0145(10) 0.0091(10) -0.0009(9) 0.0014(9) 0.0002(8)
C18 0.0161(11) 0.0150(11) 0.0127(10) -0.0035(8) 0.0000(9) 0.0008(8)
C19 0.0142(11) 0.0276(13) 0.0155(11) -0.0035(9) 0.0049(9) 0.0051(9)
C20 0.0321(15) 0.0259(14) 0.0234(13) 0.0072(11) -0.0108(11) -0.0044(11)
C21 0.0240(13) 0.0315(14) 0.0171(12) -0.0119(11) -0.0010(10) 0.0096(10)

loop_
_atom_type_symbol
_atom_type_description
_atom_type_scat_dispersion_real
_atom_type_scat_dispersion_imag
_atom_type_scat_source
C C 0.0033 0.0016
;
International Tables for Crystallography
(1992, Vol. C, Tables 4.2.6.8 and 6.1.1.4)
;
H H 0.0000 0.0000
;
International Tables for Crystallography
(1992, Vol. C, Table 6.1.1.4)
;
N N 0.0061 0.0033
;
International Tables for Crystallography
(1992, Vol. C, Tables 4.2.6.8 and 6.1.1.4)
;
O O 0.0106 0.0060
;
International Tables for Crystallography
(1992, Vol. C, Tables 4.2.6.8 and 6.1.1.4)
;

loop_
_geom_angle_atom_site_label_1
_geom_angle_atom_site_label_2
_geom_angle_atom_site_label_3
_geom_angle
_geom_angle_publ_flag
C1 O1 C9 118.55(17) no
C5 O3 C10 116.88(18) no
C15 O5 C19 116.87(17) no
C16 O6 C20 113.23(18) no
C17 O7 C21 117.20(18) no
N2 N1 C11 115.76(18) no
N1 N2 C12 117.96(18) no
O1 C1 C2 124.1(3) no
C1 C2 C3 120.6(2) no
C1 C2 C11 120.9(3) no
C3 C2 C11 118.44(18) no
O2 C3 C2 122.1(2) no
O2 C3 C8 123.1(3) no
C2 C3 C8 114.81(18) no
C5 C4 C8 119.5(2) no
O3 C5 C4 125.4(2) no
O3 C5 C6 114.78(19) no
C4 C5 C6 119.8(3) no
C5 C6 C7 121.1(2) no
C6 C7 C9 119.0(2) no
C3 C8 C4 121.32(19) no
C3 C8 C9 119.0(3) no
C4 C8 C9 119.6(2) no
O1 C9 C7 116.20(19) no
O1 C9 C8 122.9(2) no
C7 C9 C8 120.9(3) no
N1 C11 C2 121.14(19) no
O4 C12 N2 123.0(2) no
O4 C12 C13 122.0(3) no
N2 C12 C13 114.93(19) no
C12 C13 C14 121.0(3) no
C12 C13 C18 117.2(2) no
C14 C13 C18 121.8(2) no
C13 C14 C15 118.9(3) no
O5 C15 C14 124.9(3) no
O5 C15 C16 115.10(19) no
C14 C15 C16 120.0(2) no
O6 C16 C15 119.2(2) no
O6 C16 C17 120.8(3) no
C15 C16 C17 120.1(2) no
O7 C17 C16 115.1(2) no
O7 C17 C18 124.8(3) no
C16 C17 C18 120.1(3) no
C13 C18 C17 119.1(3) no
H21 O8 H22 102.354 no
N1 N2 H9 121.020 no
C12 N2 H9 121.023 no
O1 C1 H1 117.948 no
C2 C1 H1 117.948 no
C5 C4 H2 120.251 no
C8 C4 H2 120.249 no
C5 C6 H3 119.452 no
C7 C6 H3 119.456 no
C6 C7 H4 120.489 no
C9 C7 H4 120.492 no
O3 C10 H5A 109.473 no
O3 C10 H6B 109.469 no
O3 C10 H7C 109.473 no
H5A C10 H6B 109.469 no
H5A C10 H7C 109.473 no
H6B C10 H7C 109.469 no
N1 C11 H8 119.431 no
C2 C11 H8 119.431 no
C13 C14 H10 120.569 no
C15 C14 H10 120.565 no
C13 C18 H11 120.463 no
C17 C18 H11 120.485 no
O5 C19 H12A 109.468 no
O5 C19 H13B 109.467 no
O5 C19 H14C 109.472 no
H12A C19 H13B 109.473 no
H12A C19 H14C 109.473 no
H13B C19 H14C 109.474 no
O6 C20 H15A 109.471 no
O6 C20 H16B 109.474 no
O6 C20 H17C 109.469 no
H15A C20 H16B 109.475 no
H15A C20 H17C 109.468 no
H16B C20 H17C 109.470 no
O7 C21 H18A 109.468 no
O7 C21 H19B 109.474 no
O7 C21 H20C 109.471 no
H18A C21 H19B 109.464 no
H18A C21 H20C 109.476 no
H19B C21 H20C 109.475 no

loop_
_geom_bond_atom_site_label_1
_geom_bond_atom_site_label_2
_geom_bond_distance
_geom_bond_publ_flag
O1 C1 1.343(3) no
O1 C9 1.373(3) no
O2 C3 1.238(3) no
O3 C5 1.362(4) no
O3 C10 1.435(3) no
O4 C12 1.226(3) no
O5 C15 1.360(3) no
O5 C19 1.434(4) no
O6 C16 1.381(3) no
O6 C20 1.440(4) no
O7 C17 1.364(4) no
O7 C21 1.431(4) no
N1 N2 1.379(3) no
N1 C11 1.277(4) no
N2 C12 1.361(4) no
C1 C2 1.357(3) no
C2 C3 1.451(4) no
C2 C11 1.465(3) no
C3 C8 1.477(3) no
C4 C5 1.382(3) no
C4 C8 1.407(4) no
C5 C6 1.412(4) no
C6 C7 1.363(4) no
C7 C9 1.403(3) no
C8 C9 1.387(3) no
C12 C13 1.502(3) no
C13 C14 1.394(4) no
C13 C18 1.391(4) no
C14 C15 1.394(3) no
C15 C16 1.403(4) no
C16 C17 1.398(4) no
C17 C18 1.393(3) no
O8 H21 0.911 no
O8 H22 0.832 no
N2 H9 0.880 no
C1 H1 0.950 no
C4 H2 0.950 no
C6 H3 0.950 no
C7 H4 0.950 no
C10 H5A 0.980 no
C10 H6B 0.980 no
C10 H7C 0.980 no
C11 H8 0.950 no
C14 H10 0.950 no
C18 H11 0.950 no
C19 H12A 0.980 no
C19 H13B 0.980 no
C19 H14C 0.980 no
C20 H15A 0.980 no
C20 H16B 0.980 no
C20 H17C 0.980 no
C21 H18A 0.980 no
C21 H19B 0.980 no
C21 H20C 0.980 no

loop_
_geom_contact_atom_site_label_1
_geom_contact_atom_site_label_2
_geom_contact_distance
_geom_contact_site_symmetry_2
_geom_contact_publ_flag
O1 C3 2.852(3) . no
O2 C1 3.571(4) . no
O2 C4 2.889(3) . no
O2 C11 2.818(4) . no
O4 N1 2.683(4) . no
O4 C14 3.576(4) . no
O4 C18 2.874(3) . no
O5 O6 2.656(3) . no
O5 C20 3.425(4) . no
O6 O7 2.686(3) . no
O7 C20 3.046(4) . no
N1 C1 2.842(3) . no
N2 C14 2.889(3) . no
N2 C18 3.593(4) . no
C1 C7 3.589(4) . no
C1 C8 2.768(4) . no
C2 C9 2.761(4) . no
C4 C7 2.804(4) . no
C4 C10 2.818(4) . no
C5 C9 2.773(4) . no
C6 C8 2.777(4) . no
C11 C12 3.484(4) . no
C13 C16 2.769(4) . no
C14 C17 2.802(4) . no
C14 C19 2.812(4) . no
C15 C18 2.800(4) . no
C15 C20 3.312(5) . no
C17 C20 3.104(4) . no
C18 C21 2.824(4) . no
O1 O2 3.394(3) 2_657 no
O1 C4 3.507(4) 2_757 no
O1 C5 3.497(4) 2_757 no
O1 C10 3.195(4) 1_565 no
O2 O1 3.394(3) 2_657 no
O2 O8 2.829(4) 1_545 no
O2 C1 3.457(4) 2_657 no
O2 C9 3.483(4) 2_657 no
O3 N2 3.293(3) 2_657 no
O3 C1 3.339(4) 2_757 no
O3 C14 3.454(4) 2_657 no
O4 O8 3.036(3) . no
O4 C20 3.117(4) 2_566 no
O4 C21 2.995(4) 2_666 no
O5 O5 3.583(3) 2_456 no
O5 C13 3.431(4) 2_556 no
O5 C19 3.429(3) 2_456 no
O6 N2 3.062(3) 2_556 no
O6 C6 3.455(4) 1_454 no
O6 C11 3.485(3) 2_556 no
O7 C6 3.332(4) 1_454 no
O7 C7 3.213(3) 1_454 no
O8 O2 2.829(4) 1_565 no
O8 O4 3.036(3) . no
O8 N1 3.111(4) . no
O8 C1 3.214(4) . no
O8 C4 3.489(4) 1_565 no
O8 C10 3.563(4) 2_757 no
O8 C21 3.585(4) 2_666 no
N1 O8 3.111(4) . no
N1 C5 3.564(4) 2_657 no
N1 C19 3.408(4) 1_655 no
N2 O3 3.293(3) 2_657 no
N2 O6 3.062(3) 2_556 no
N2 C5 3.435(4) 2_657 no
N2 C19 3.418(4) 1_655 no
C1 O2 3.457(4) 2_657 no
C1 O3 3.339(4) 2_757 no
C1 O8 3.214(4) . no
C1 C5 3.527(4) 2_757 no
C2 C3 3.465(4) 2_657 no
C2 C4 3.534(4) 2_657 no
C2 C8 3.377(4) 2_657 no
C3 C2 3.465(4) 2_657 no
C3 C3 3.346(4) 2_657 no
C3 C6 3.370(4) 2_757 no
C3 C7 3.582(4) 2_757 no
C3 C8 3.520(4) 2_657 no
C4 O1 3.507(4) 2_757 no
C4 O8 3.489(4) 1_545 no
C4 C2 3.534(4) 2_657 no
C4 C9 3.352(4) 2_757 no
C4 C11 3.228(4) 2_657 no
C5 O1 3.497(4) 2_757 no
C5 N1 3.564(4) 2_657 no
C5 N2 3.435(4) 2_657 no
C5 C1 3.527(4) 2_757 no
C5 C9 3.584(4) 2_757 no
C5 C11 3.423(4) 2_657 no
C6 O6 3.455(4) 1_656 no
C6 O7 3.332(4) 1_656 no
C6 C3 3.370(4) 2_757 no
C6 C8 3.591(4) 2_757 no
C7 O7 3.213(3) 1_656 no
C7 C3 3.582(4) 2_757 no
C7 C8 3.507(4) 2_757 no
C8 C2 3.377(4) 2_657 no
C8 C3 3.520(4) 2_657 no
C8 C6 3.591(4) 2_757 no
C8 C7 3.507(4) 2_757 no
C8 C9 3.532(4) 2_757 no
C8 C11 3.419(4) 2_657 no
C9 O2 3.483(4) 2_657 no
C9 C4 3.352(4) 2_757 no
C9 C5 3.584(4) 2_757 no
C9 C8 3.532(4) 2_757 no
C10 O1 3.195(4) 1_545 no
C10 O8 3.563(4) 2_757 no
C11 O6 3.485(3) 2_556 no
C11 C4 3.228(4) 2_657 no
C11 C5 3.423(4) 2_657 no
C11 C8 3.419(4) 2_657 no
C13 O5 3.431(4) 2_556 no
C14 O3 3.454(4) 2_657 no
C14 C15 3.417(4) 2_556 no
C14 C16 3.557(4) 2_556 no
C15 C14 3.417(4) 2_556 no
C15 C15 3.513(4) 2_556 no
C16 C14 3.557(4) 2_556 no
C19 O5 3.429(3) 2_456 no
C19 N1 3.408(4) 1_455 no
C19 N2 3.418(4) 1_455 no
C20 O4 3.117(4) 2_566 no
C21 O4 2.995(4) 2_666 no
C21 O8 3.585(4) 2_666 no
O1 H4 2.5254 . no
O2 H2 2.6293 . no
O2 H8 2.5548 . no
O3 H2 2.6658 . no
O3 H3 2.4842 . no
O4 H9 3.0559 . no
O4 H11 2.6258 . no
O5 H10 2.6722 . no
O5 H17C 3.0991 . no
O7 H11 2.6708 . no
O7 H16B 2.4953 . no
N1 H1 2.5246 . no
N2 H8 2.3806 . no
N2 H10 2.6591 . no
C1 H8 3.2858 . no
C3 H1 3.2893 . no
C3 H2 2.6897 . no
C3 H8 2.6729 . no
C4 H3 3.2702 . no
C4 H5A 2.6739 . no
C4 H6B 2.8310 . no
C5 H4 3.2774 . no
C5 H5A 2.5926 . no
C5 H6B 2.6464 . no
C5 H7C 3.1970 . no
C6 H2 3.2796 . no
C8 H4 3.2835 . no
C9 H1 3.1871 . no
C9 H2 3.2735 . no
C9 H3 3.2441 . no
C10 H2 2.5261 . no
C11 H1 2.5886 . no
C11 H9 2.4215 . no
C12 H10 2.6922 . no
C12 H11 2.6109 . no
C13 H9 2.5219 . no
C14 H9 2.6067 . no
C14 H11 3.2873 . no
C14 H12A 2.7645 . no
C14 H14C 2.7202 . no
C15 H12A 2.6452 . no
C15 H13B 3.1946 . no
C15 H14C 2.5898 . no
C15 H17C 3.2016 . no
C16 H10 3.2841 . no
C16 H11 3.2787 . no
C16 H15A 3.1837 . no
C16 H16B 2.5320 . no
C16 H17C 2.6211 . no
C17 H16B 2.8208 . no
C17 H17C 3.5252 . no
C17 H18A 2.6551 . no
C17 H19B 2.5901 . no
C17 H20C 3.1984 . no
C18 H10 3.2877 . no
C18 H18A 2.7626 . no
C18 H19B 2.7518 . no
C19 H10 2.5246 . no
C21 H11 2.5388 . no
C21 H16B 3.5746 . no
H1 H8 3.5095 . no
H2 H5A 2.1969 . no
H2 H6B 2.4330 . no
H2 H7C 3.4914 . no
H3 H4 2.3125 . no
H8 H9 2.1942 . no
H9 H10 2.2409 . no
H10 H12A 2.3019 . no
H10 H13B 3.4955 . no
H10 H14C 2.3167 . no
H11 H18A 2.2895 . no
H11 H19B 2.3634 . no
H11 H20C 3.5100 . no
O1 H2 3.5296 2_757 no
O1 H5A 2.9971 1_565 no
O1 H5A 3.1342 2_757 no
O1 H6B 3.1272 1_565 no
O1 H7C 2.9201 1_565 no
O2 H15A 2.7699 2_556 no
O2 H21 1.9305 1_545 no
O2 H22 3.1983 1_545 no
O3 H1 3.4201 2_757 no
O3 H9 3.1526 2_657 no
O3 H10 2.6288 2_657 no
O3 H14C 3.2548 2_657 no
O4 H6B 3.4309 2_657 no
O4 H14C 3.3077 1_655 no
O4 H15A 3.0111 2_566 no
O4 H16B 2.7282 2_566 no
O4 H17C 3.0931 2_566 no
O4 H18A 2.6920 2_666 no
O4 H19B 3.0461 2_666 no
O4 H20C 2.7482 2_666 no
O4 H21 3.0925 . no
O4 H22 2.2696 . no
O5 H9 3.2824 2_556 no
O5 H13B 2.5780 2_456 no
O5 H19B 3.3534 2_566 no
O6 H3 3.2462 1_454 no
O6 H4 3.5710 1_454 no
O6 H8 2.6893 2_556 no
O6 H9 2.2751 2_556 no
O6 H10 3.4311 2_556 no
O6 H13B 3.1493 2_456 no
O7 H3 2.8119 1_454 no
O7 H4 2.5808 1_454 no
O7 H12A 3.2314 2_556 no
O8 H1 2.3023 . no
O8 H2 2.6024 1_565 no
O8 H4 3.3844 2_767 no
O8 H5A 3.2416 1_565 no
O8 H5A 3.4717 2_757 no
O8 H7C 2.9597 2_757 no
O8 H20C 2.6934 2_666 no
N1 H6B 3.0437 2_657 no
N1 H13B 3.1430 1_655 no
N1 H14C 2.8099 1_655 no
N1 H22 2.4483 . no
N2 H6B 3.0758 2_657 no
N2 H13B 2.8594 1_655 no
N2 H14C 3.0718 1_655 no
N2 H22 3.1769 . no
C1 H5A 3.4670 1_565 no
C1 H5A 3.3456 2_757 no
C1 H22 3.2556 . no
C2 H3 3.5376 2_757 no
C3 H3 3.4572 2_757 no
C3 H21 2.9543 1_545 no
C4 H8 3.2662 2_657 no
C4 H21 3.1214 1_545 no
C5 H8 3.2398 2_657 no
C5 H9 3.1682 2_657 no
C5 H10 3.3557 2_657 no
C6 H8 3.2243 2_657 no
C6 H9 3.2112 2_657 no
C6 H10 3.3319 2_657 no
C6 H12A 3.4168 2_657 no
C7 H7C 3.4597 1_565 no
C7 H8 3.2599 2_657 no
C7 H20C 3.5405 1_656 no
C8 H8 3.2910 2_657 no
C8 H21 3.4679 1_545 no
C9 H2 3.5823 2_757 no
C9 H8 3.2870 2_657 no
C10 H4 3.5884 1_545 no
C10 H5A 3.3602 2_747 no
C10 H10 3.4958 2_657 no
C11 H2 3.4958 2_657 no
C11 H13B 3.4119 1_655 no
C11 H14C 3.2939 1_655 no
C11 H15A 3.1437 2_556 no
C11 H22 3.4710 . no
C12 H6B 3.2503 2_657 no
C12 H13B 3.2962 1_655 no
C12 H14C 3.3222 1_655 no
C12 H16B 3.2064 2_566 no
C12 H22 3.0406 . no
C13 H12A 3.4843 2_556 no
C13 H16B 3.1208 2_566 no
C14 H19B 3.4454 2_566 no
C15 H9 3.5099 2_556 no
C15 H19B 3.0881 2_566 no
C16 H3 3.5247 1_454 no
C16 H9 3.0781 2_556 no
C16 H10 3.3785 2_556 no
C16 H12A 3.2876 2_556 no
C16 H19B 3.3541 2_566 no
C17 H3 3.3226 1_454 no
C17 H12A 2.8491 2_556 no
C18 H12A 2.9718 2_556 no
C18 H16B 3.0081 2_566 no
C18 H17C 3.3107 2_566 no
C19 H3 3.2283 2_657 no
C19 H13B 3.2584 2_456 no
C20 H8 2.9211 2_556 no
C20 H9 3.4245 2_556 no
C20 H11 3.2627 2_566 no
C20 H13B 3.4512 2_456 no
C20 H18A 2.9457 1_455 no
C20 H19B 3.5820 2_566 no
C21 H4 3.0689 1_454 no
C21 H15A 3.5799 1_655 no
C21 H17C 3.3552 1_655 no
C21 H21 3.5871 2_666 no
C21 H22 3.3215 2_666 no
H1 O3 3.4201 2_757 no
H1 O8 2.3023 . no
H1 H2 3.5037 2_657 no
H1 H5A 3.1121 1_565 no
H1 H5A 3.2421 2_757 no
H1 H6B 3.3336 1_565 no
H1 H21 3.0649 . no
H1 H22 2.3846 . no
H2 O1 3.5296 2_757 no
H2 O8 2.6024 1_545 no
H2 C9 3.5823 2_757 no
H2 C11 3.4958 2_657 no
H2 H1 3.5037 2_657 no
H2 H21 2.3369 1_545 no
H2 H22 3.4017 1_545 no
H3 O6 3.2462 1_656 no
H3 O7 2.8119 1_656 no
H3 C2 3.5376 2_757 no
H3 C3 3.4572 2_757 no
H3 C16 3.5247 1_656 no
H3 C17 3.3226 1_656 no
H3 C19 3.2283 2_657 no
H3 H9 3.1881 2_657 no
H3 H10 2.8039 2_657 no
H3 H12A 2.4864 2_657 no
H3 H14C 3.1349 2_657 no
H3 H18A 3.5468 1_656 no
H4 O6 3.5710 1_656 no
H4 O7 2.5808 1_656 no
H4 O8 3.3844 2_767 no
H4 C10 3.5884 1_565 no
H4 C21 3.0689 1_656 no
H4 H7C 2.7068 1_565 no
H4 H16B 3.3011 1_656 no
H4 H18A 3.4956 1_656 no
H4 H20C 2.6541 1_656 no
H4 H21 3.3041 2_767 no
H5A O1 2.9971 1_545 no
H5A O1 3.1342 2_757 no
H5A O8 3.2416 1_545 no
H5A O8 3.4717 2_757 no
H5A C1 3.4670 1_545 no
H5A C1 3.3456 2_757 no
H5A C10 3.3602 2_747 no
H5A H1 3.1121 1_545 no
H5A H1 3.2421 2_757 no
H5A H5A 2.5047 2_747 no
H5A H7C 3.4116 2_747 no
H5A H21 3.5951 1_545 no
H6B O1 3.1272 1_545 no
H6B O4 3.4309 2_657 no
H6B N1 3.0437 2_657 no
H6B N2 3.0758 2_657 no
H6B C12 3.2503 2_657 no
H6B H1 3.3336 1_545 no
H6B H9 3.4644 2_657 no
H6B H21 3.5895 2_657 no
H6B H22 3.2534 2_657 no
H7C O1 2.9201 1_545 no
H7C O8 2.9597 2_757 no
H7C C7 3.4597 1_545 no
H7C H4 2.7068 1_545 no
H7C H5A 3.4116 2_747 no
H7C H10 3.4846 2_657 no
H7C H20C 2.9120 1_646 no
H7C H21 3.5831 2_757 no
H7C H22 3.2704 2_757 no
H8 O6 2.6893 2_556 no
H8 C4 3.2662 2_657 no
H8 C5 3.2398 2_657 no
H8 C6 3.2243 2_657 no
H8 C7 3.2599 2_657 no
H8 C8 3.2910 2_657 no
H8 C9 3.2870 2_657 no
H8 C20 2.9211 2_556 no
H8 H13B 3.3359 1_655 no
H8 H15A 2.3060 2_556 no
H8 H16B 3.5914 2_556 no
H8 H17C 3.5439 2_556 no
H9 O3 3.1526 2_657 no
H9 O5 3.2824 2_556 no
H9 O6 2.2751 2_556 no
H9 C5 3.1682 2_657 no
H9 C6 3.2112 2_657 no
H9 C15 3.5099 2_556 no
H9 C16 3.0781 2_556 no
H9 C20 3.4245 2_556 no
H9 H3 3.1881 2_657 no
H9 H6B 3.4644 2_657 no
H9 H13B 2.9239 1_655 no
H9 H14C 3.5354 1_655 no
H9 H15A 3.4315 2_556 no
H10 O3 2.6288 2_657 no
H10 O6 3.4311 2_556 no
H10 C5 3.3557 2_657 no
H10 C6 3.3319 2_657 no
H10 C10 3.4958 2_657 no
H10 C16 3.3785 2_556 no
H10 H3 2.8039 2_657 no
H10 H7C 3.4846 2_657 no
H11 C20 3.2627 2_566 no
H11 H11 3.5697 2_666 no
H11 H12A 3.2547 2_556 no
H11 H16B 2.8879 2_566 no
H11 H17C 3.0416 1_655 no
H11 H17C 2.7454 2_566 no
H11 H18A 3.3895 2_666 no
H11 H19B 3.4714 2_666 no
H12A O7 3.2314 2_556 no
H12A C6 3.4168 2_657 no
H12A C13 3.4843 2_556 no
H12A C16 3.2876 2_556 no
H12A C17 2.8491 2_556 no
H12A C18 2.9718 2_556 no
H12A H3 2.4864 2_657 no
H12A H11 3.2547 2_556 no
H12A H18A 3.3566 2_556 no
H13B O5 2.5780 2_456 no
H13B O6 3.1493 2_456 no
H13B N1 3.1430 1_455 no
H13B N2 2.8594 1_455 no
H13B C11 3.4119 1_455 no
H13B C12 3.2962 1_455 no
H13B C19 3.2584 2_456 no
H13B C20 3.4512 2_456 no
H13B H8 3.3359 1_455 no
H13B H9 2.9239 1_455 no
H13B H13B 2.8924 2_456 no
H13B H15A 3.4548 2_456 no
H13B H17C 3.1537 2_456 no
H14C O3 3.2548 2_657 no
H14C O4 3.3077 1_455 no
H14C N1 2.8099 1_455 no
H14C N2 3.0718 1_455 no
H14C C11 3.2939 1_455 no
H14C C12 3.3222 1_455 no
H14C H3 3.1349 2_657 no
H14C H9 3.5354 1_455 no
H14C H19B 3.2867 2_566 no
H14C H20C 3.3909 2_566 no
H14C H22 3.5848 1_455 no
H15A O2 2.7699 2_556 no
H15A O4 3.0111 2_566 no
H15A C11 3.1437 2_556 no
H15A C21 3.5799 1_455 no
H15A H8 2.3060 2_556 no
H15A H9 3.4315 2_556 no
H15A H13B 3.4548 2_456 no
H15A H18A 2.6808 1_455 no
H15A H21 3.3693 2_566 no
H16B O4 2.7282 2_566 no
H16B C12 3.2064 2_566 no
H16B C13 3.1208 2_566 no
H16B C18 3.0081 2_566 no
H16B H4 3.3011 1_454 no
H16B H8 3.5914 2_556 no
H16B H11 2.8879 2_566 no
H16B H18A 3.3970 1_455 no
H16B H19B 3.5817 2_566 no
H17C O4 3.0931 2_566 no
H17C C18 3.3107 2_566 no
H17C C21 3.3552 1_455 no
H17C H8 3.5439 2_556 no
H17C H11 3.0416 1_455 no
H17C H11 2.7454 2_566 no
H17C H13B 3.1537 2_456 no
H17C H18A 2.3976 1_455 no
H17C H19B 2.8980 2_566 no
H18A O4 2.6920 2_666 no
H18A C20 2.9457 1_655 no
H18A H3 3.5468 1_454 no
H18A H4 3.4956 1_454 no
H18A H11 3.3895 2_666 no
H18A H12A 3.3566 2_556 no
H18A H15A 2.6808 1_655 no
H18A H16B 3.3970 1_655 no
H18A H17C 2.3976 1_655 no
H18A H21 3.4855 2_666 no
H18A H22 3.3830 2_666 no
H19B O4 3.0461 2_666 no
H19B O5 3.3534 2_566 no
H19B C14 3.4454 2_566 no
H19B C15 3.0881 2_566 no
H19B C16 3.3541 2_566 no
H19B C20 3.5820 2_566 no
H19B H11 3.4714 2_666 no
H19B H14C 3.2867 2_566 no
H19B H16B 3.5817 2_566 no
H19B H17C 2.8980 2_566 no
H20C O4 2.7482 2_666 no
H20C O8 2.6934 2_666 no
H20C C7 3.5405 1_454 no
H20C H4 2.6541 1_454 no
H20C H7C 2.9120 1_464 no
H20C H14C 3.3909 2_566 no
H20C H21 2.8349 2_666 no
H20C H22 2.4858 2_666 no
H21 O2 1.9305 1_565 no
H21 O4 3.0925 . no
H21 C3 2.9543 1_565 no
H21 C4 3.1214 1_565 no
H21 C8 3.4679 1_565 no
H21 C21 3.5871 2_666 no
H21 H1 3.0649 . no
H21 H2 2.3369 1_565 no
H21 H4 3.3041 2_767 no
H21 H5A 3.5951 1_565 no
H21 H6B 3.5895 2_657 no
H21 H7C 3.5831 2_757 no
H21 H15A 3.3693 2_566 no
H21 H18A 3.4855 2_666 no
H21 H20C 2.8349 2_666 no
H22 O2 3.1983 1_565 no
H22 O4 2.2696 . no
H22 N1 2.4483 . no
H22 N2 3.1769 . no
H22 C1 3.2556 . no
H22 C11 3.4710 . no
H22 C12 3.0406 . no
H22 C21 3.3215 2_666 no
H22 H1 2.3846 . no
H22 H2 3.4017 1_565 no
H22 H6B 3.2534 2_657 no
H22 H7C 3.2704 2_757 no
H22 H14C 3.5848 1_655 no
H22 H18A 3.3830 2_666 no
H22 H20C 2.4858 2_666 no

loop_
_geom_hbond_atom_site_label_D
_geom_hbond_atom_site_label_H
_geom_hbond_atom_site_label_A
_geom_hbond_site_symmetry_D
_geom_hbond_site_symmetry_H
_geom_hbond_site_symmetry_A
_geom_hbond_distance_DH
_geom_hbond_distance_HA
_geom_hbond_distance_DA
_geom_hbond_angle_DHA
_geom_hbond_publ_flag
O8 H21 O2 . . 1_565 0.911 1.930 2.829(4) 168.3 yes
O8 H22 O4 . . . 0.832 2.270 3.036(3) 153.3 yes
N2 H9 O6 . . 2_556 0.880 2.275 3.062(3) 148.8 yes
C1 H1 O8 . . . 0.95 2.302 3.214(4) 160.5 yes
C4 H2 O8 1_565 1_565 . 0.95 2.602 3.489(4) 155.4 yes

loop_
_geom_torsion_atom_site_label_1
_geom_torsion_atom_site_label_2
_geom_torsion_atom_site_label_3
_geom_torsion_atom_site_label_4
_geom_torsion
_geom_torsion_publ_flag
C1 O1 C9 C7 -178.53(18) no
C1 O1 C9 C8 1.5(4) no
C9 O1 C1 C2 -1.1(4) no
C9 O1 C1 H1 178.9 no
C5 O3 C10 H5A 55.8 no
C5 O3 C10 H6B -64.2 no
C5 O3 C10 H7C 175.8 no
C10 O3 C5 C4 -4.8(4) no
C10 O3 C5 C6 174.59(19) no
C15 O5 C19 H12A -64.3 no
C15 O5 C19 H13B 175.7 no
C15 O5 C19 H14C 55.7 no
C19 O5 C15 C14 5.4(3) no
C19 O5 C15 C16 -174.81(17) no
C16 O6 C20 H15A 173.5 no
C16 O6 C20 H16B 53.5 no
C16 O6 C20 H17C -66.5 no
C20 O6 C16 C15 104.0(3) no
C20 O6 C16 C17 -78.1(3) no
C17 O7 C21 H18A 65.0 no
C17 O7 C21 H19B -55.0 no
C17 O7 C21 H20C -175.0 no
C21 O7 C17 C16 171.11(19) no
C21 O7 C17 C18 -9.9(4) no
N2 N1 C11 C2 -176.26(17) no
N2 N1 C11 H8 3.7 no
C11 N1 N2 C12 -174.65(18) no
C11 N1 N2 H9 5.4 no
N1 N2 C12 O4 3.1(4) no
N1 N2 C12 C13 -177.47(16) no
H9 N2 C12 O4 -176.9 no
H9 N2 C12 C13 2.5 no
O1 C1 C2 C3 0.2(4) no
O1 C1 C2 C11 177.52(19) no
H1 C1 C2 C3 -179.8 no
H1 C1 C2 C11 -2.5 no
C1 C2 C3 O2 179.9(2) no
C1 C2 C3 C8 0.3(3) no
C1 C2 C11 N1 16.5(4) no
C1 C2 C11 H8 -163.5 no
C3 C2 C11 N1 -166.10(19) no
C3 C2 C11 H8 13.9 no
C11 C2 C3 O2 2.6(4) no
C11 C2 C3 C8 -177.11(18) no
O2 C3 C8 C4 -0.1(4) no
O2 C3 C8 C9 -179.6(2) no
C2 C3 C8 C4 179.60(18) no
C2 C3 C8 C9 0.1(3) no
C5 C4 C8 C3 -179.71(19) no
C5 C4 C8 C9 -0.2(4) no
C8 C4 C5 O3 -179.8(2) no
C8 C4 C5 C6 0.9(4) no
H2 C4 C5 O3 0.2 no
H2 C4 C5 C6 -179.1 no
H2 C4 C8 C3 0.3 no
H2 C4 C8 C9 179.8 no
O3 C5 C6 C7 179.66(19) no
O3 C5 C6 H3 -0.3 no
C4 C5 C6 C7 -0.9(4) no
C4 C5 C6 H3 179.0 no
C5 C6 C7 C9 0.2(4) no
C5 C6 C7 H4 -179.8 no
H3 C6 C7 C9 -179.8 no
H3 C6 C7 H4 0.2 no
C6 C7 C9 O1 -179.5(2) no
C6 C7 C9 C8 0.5(4) no
H4 C7 C9 O1 0.5 no
H4 C7 C9 C8 -179.5 no
C3 C8 C9 O1 -1.0(4) no
C3 C8 C9 C7 179.00(18) no
C4 C8 C9 O1 179.5(2) no
C4 C8 C9 C7 -0.5(4) no
O4 C12 C13 C14 -145.3(2) no
O4 C12 C13 C18 34.3(3) no
N2 C12 C13 C14 35.3(3) no
N2 C12 C13 C18 -145.18(19) no
C12 C13 C14 C15 -178.41(18) no
C12 C13 C14 H10 1.6 no
C12 C13 C18 C17 177.47(17) no
C12 C13 C18 H11 -2.5 no
C14 C13 C18 C17 -3.0(4) no
C14 C13 C18 H11 177.0 no
C18 C13 C14 C15 2.1(4) no
C18 C13 C14 H10 -177.9 no
C13 C14 C15 O5 -178.63(19) no
C13 C14 C15 C16 1.6(3) no
H10 C14 C15 O5 1.4 no
H10 C14 C15 C16 -178.4 no
O5 C15 C16 O6 -6.1(3) no
O5 C15 C16 C17 175.94(17) no
C14 C15 C16 O6 173.72(19) no
C14 C15 C16 C17 -4.2(4) no
O6 C16 C17 O7 4.5(3) no
O6 C16 C17 C18 -174.60(18) no
C15 C16 C17 O7 -177.63(19) no
C15 C16 C17 C18 3.3(4) no
O7 C17 C18 C13 -178.71(19) no
O7 C17 C18 H11 1.3 no
C16 C17 C18 C13 0.3(4) no
C16 C17 C18 H11 -179.7 no
